data_2219289
loop_
_publ_author_name
'Xiong, Wei'
'Xing, Huihui'
'Su, Yan'
'Chen, Zilu'

_publ_section_title
;(4-Oxido-2-oxo-1,2-dihydropyrimidine-5-carboxylato-\k^2^<i>O</i>^4^,<i>O</i>^5^)(4-oxido-2-oxo-1,2-dihydropyrimidin-3-ium-5-carboxylato-\k^2^<i>O</i>^4^,<i>O</i>^5^)bis(1,10-phenanthroline-\k^2^<i>N</i>,<i>N</i>')gadolinium(III)
 dihydrate
;
_journal_coeditor_code CI2644
_journal_issue 9
_journal_name_full 'Acta Crystallographica Section E'
_journal_page_first m1168
_journal_page_last m1169
_journal_paper_doi 10.1107/S1600536808025713
_journal_volume 64
_journal_year 2008
_chemical_formula_iupac '[Gd (C5 H2 N2 O4) (C5 H3 N2 O4) (C12 H8 N2)2] , 2H2 O'
_chemical_formula_moiety 'C34 H21 Gd N8 O8 , 2H2 O'
_chemical_formula_sum 'C34 H25 Gd N8 O10'
_chemical_formula_weight 862.87
_chemical_name_systematic
;
(4-Oxido-2-oxo-1,2-dihydropyrimidine-5-carboxylato-\k^2^O^4^,<i>O</i>^5^)(4-
oxido-2-oxo-1,2-dihydropyrimidin-3-ium-5-carboxylato-
\k^2^O^4^,<i>O</i>^5^)bis(1,10-phenanthroline-\k^2^N,N')gadolinium(III)
dihydrate
;
_space_group_IT_number 15
_symmetry_cell_setting monoclinic
_symmetry_space_group_name_Hall '-C 2yc'
_symmetry_space_group_name_H-M 'C 1 2/c 1'
_atom_sites_solution_hydrogens geom
_atom_sites_solution_primary direct
_atom_sites_solution_secondary difmap
_audit_creation_method SHELXL97
_cell_angle_alpha 90.00
_cell_angle_beta 99.955(5)
_cell_angle_gamma 90.00
_cell_formula_units_Z 4
_cell_length_a 17.158(8)
_cell_length_b 14.504(7)
_cell_length_c 13.197(7)
_cell_measurement_reflns_used 3284
_cell_measurement_temperature 273(2)
_cell_measurement_theta_max 25.465
_cell_measurement_theta_min 2.288
_cell_volume 3235(3)
_computing_cell_refinement 'APEX2 (Bruker, 2004)'
_computing_data_collection 'APEX2 (Bruker, 2004)'
_computing_data_reduction 'SAINT (Bruker, 2004)'
_computing_molecular_graphics 'SHELXTL (Sheldrick, 2008)'
_computing_publication_material 'SHELXTL (Sheldrick, 2008)'
_computing_structure_refinement 'SHELXL97 (Sheldrick, 2008)'
_computing_structure_solution 'SHELXS97 (Sheldrick, 2008)'
_diffrn_ambient_temperature 273(2)
_diffrn_measured_fraction_theta_full 0.994
_diffrn_measured_fraction_theta_max 0.994
_diffrn_measurement_device_type 'Bruker APEXII CCD area-detector'
_diffrn_measurement_method '\f and \w'
_diffrn_radiation_monochromator graphite
_diffrn_radiation_source 'fine-focus sealed tube'
_diffrn_radiation_type MoK\a
_diffrn_radiation_wavelength 0.71073
_diffrn_reflns_av_R_equivalents 0.0391
_diffrn_reflns_av_sigmaI/netI 0.0493
_diffrn_reflns_limit_h_max 22
_diffrn_reflns_limit_h_min -21
_diffrn_reflns_limit_k_max 13
_diffrn_reflns_limit_k_min -18
_diffrn_reflns_limit_l_max 16
_diffrn_reflns_limit_l_min -17
_diffrn_reflns_number 9884
_diffrn_reflns_theta_full 27.48
_diffrn_reflns_theta_max 27.48
_diffrn_reflns_theta_min 2.29
_diffrn_standards_number 0
_exptl_absorpt_coefficient_mu 2.125
_exptl_absorpt_correction_T_max 0.8156
_exptl_absorpt_correction_T_min 0.6758
_exptl_absorpt_correction_type multi-scan
_exptl_absorpt_process_details '(SADABS; Bruker, 1998)'
_exptl_crystal_colour colourless
_exptl_crystal_density_diffrn 1.772
_exptl_crystal_density_method 'not measured'
_exptl_crystal_description block
_exptl_crystal_F_000 1716
_exptl_crystal_size_max 0.20
_exptl_crystal_size_mid 0.10
_exptl_crystal_size_min 0.10
_refine_diff_density_max 0.740
_refine_diff_density_min -0.651
_refine_ls_extinction_method none
_refine_ls_goodness_of_fit_ref 1.047
_refine_ls_hydrogen_treatment constr
_refine_ls_matrix_type full
_refine_ls_number_parameters 240
_refine_ls_number_reflns 3686
_refine_ls_number_restraints 0
_refine_ls_restrained_S_all 1.047
_refine_ls_R_factor_all 0.0388
_refine_ls_R_factor_gt 0.0313
_refine_ls_shift/su_max 0.001
_refine_ls_shift/su_mean 0.000
_refine_ls_structure_factor_coef Fsqd
_refine_ls_weighting_details 'calc w = 1/[\s^2^(Fo^2^)+(0.0258P)^2^] where P=(Fo^2^+2Fc^2^)/3'
_refine_ls_weighting_scheme calc
_refine_ls_wR_factor_gt 0.0605
_refine_ls_wR_factor_ref 0.0636
_reflns_number_gt 3212
_reflns_number_total 3686
_reflns_threshold_expression I>2\s(I)
_cod_data_source_file ci2644.cif
_cod_data_source_block I
_cod_original_sg_symbol_H-M 'C 2/c'
_cod_database_code 2219289
_cod_database_fobs_code 2219289

loop_
_symmetry_equiv_pos_as_xyz
'x, y, z'
'-x, y, -z+1/2'
'x+1/2, y+1/2, z'
'-x+1/2, y+1/2, -z+1/2'
'-x, -y, -z'
'x, -y, z-1/2'
'-x+1/2, -y+1/2, -z'
'x+1/2, -y+1/2, z-1/2'

loop_
_atom_site_type_symbol
_atom_site_label
_atom_site_fract_x
_atom_site_fract_y
_atom_site_fract_z
_atom_site_U_iso_or_equiv
_atom_site_adp_type
_atom_site_calc_flag
_atom_site_refinement_flags
_atom_site_occupancy
Gd Gd1 0.5000 0.111515(14) 0.2500 0.02254(7) Uani d S 1
O O1 0.42801(12) -0.00176(14) 0.31169(16) 0.0329(5) Uani d . 1
O O2 0.34603(14) -0.11272(15) 0.33997(16) 0.0352(5) Uani d . 1
O O3 0.40327(12) 0.06523(14) 0.11160(16) 0.0320(5) Uani d . 1
O O4 0.26936(15) -0.11830(15) -0.13464(17) 0.0424(6) Uani d . 1
N N1 0.33231(15) -0.02639(17) -0.00642(19) 0.0296(6) Uani d . 1
H H1 0.3371 0.0157 -0.0508 0.035 Uiso calc R 1
N N2 0.28238(16) -0.16877(18) 0.0304(2) 0.0361(7) Uani d . 1
H H2 0.2589 -0.2201 0.0125 0.043 Uiso calc PR 0.50
N N3 0.40482(14) 0.25042(17) 0.2136(2) 0.0300(6) Uani d . 1
N N4 0.46494(14) 0.19709(17) 0.40957(19) 0.0282(6) Uani d . 1
C C1 0.34878(17) -0.0740(2) 0.1674(2) 0.0248(7) Uani d . 1
C C2 0.36429(17) -0.0080(2) 0.0939(2) 0.0251(7) Uani d . 1
C C3 0.29303(19) -0.1061(2) -0.0434(2) 0.0304(7) Uani d . 1
C C4 0.3080(2) -0.1512(2) 0.1292(2) 0.0348(8) Uani d . 1
H H4 0.2973 -0.1949 0.1765 0.042 Uiso calc R 1
C C5 0.37526(17) -0.0627(2) 0.2800(2) 0.0248(6) Uani d . 1
C C6 0.37014(18) 0.2746(2) 0.1201(3) 0.0372(8) Uani d . 1
H H6 0.3689 0.2319 0.0672 0.045 Uiso calc R 1
C C7 0.3352(2) 0.3608(3) 0.0960(3) 0.0475(10) Uani d . 1
H H7 0.3113 0.3747 0.0290 0.057 Uiso calc R 1
C C8 0.3372(2) 0.4239(3) 0.1725(3) 0.0499(10) Uani d . 1
H H8 0.3157 0.4822 0.1577 0.060 Uiso calc R 1
C C9 0.3710(2) 0.4014(2) 0.2728(3) 0.0428(9) Uani d . 1
C C10 0.3742(2) 0.4633(3) 0.3580(4) 0.0592(12) Uani d . 1
H H10 0.3547 0.5229 0.3461 0.071 Uiso calc R 1
C C11 0.4042(3) 0.4380(3) 0.4535(4) 0.0618(12) Uani d . 1
H H11 0.4056 0.4803 0.5068 0.074 Uiso calc R 1
C C12 0.4346(2) 0.3467(3) 0.4763(3) 0.0442(9) Uani d . 1
C C13 0.4638(2) 0.3150(3) 0.5755(3) 0.0577(11) Uani d . 1
H H13 0.4648 0.3543 0.6314 0.069 Uiso calc R 1
C C14 0.4906(2) 0.2274(3) 0.5910(3) 0.0510(10) Uani d . 1
H H14 0.5088 0.2056 0.6571 0.061 Uiso calc R 1
C C15 0.49028(19) 0.1703(3) 0.5054(2) 0.0359(8) Uani d . 1
H H15 0.5089 0.1103 0.5166 0.043 Uiso calc R 1
C C16 0.43530(18) 0.2836(2) 0.3944(2) 0.0298(7) Uani d . 1
C C17 0.40366(18) 0.3123(2) 0.2911(3) 0.0317(7) Uani d . 1
O O5 0.3084(2) 0.6863(2) 0.3396(2) 0.0901(11) Uani d . 1
H H5A 0.2777 0.6708 0.2847 0.135 Uiso d R 1
H H5B 0.3166 0.7439 0.3441 0.135 Uiso d R 1

loop_
_atom_site_aniso_label
_atom_site_aniso_U_11
_atom_site_aniso_U_22
_atom_site_aniso_U_33
_atom_site_aniso_U_12
_atom_site_aniso_U_13
_atom_site_aniso_U_23
Gd1 0.02861(12) 0.01718(12) 0.01966(12) 0.000 -0.00192(8) 0.000
O1 0.0440(13) 0.0318(13) 0.0208(11) -0.0131(11) -0.0007(10) 0.0008(9)
O2 0.0496(14) 0.0348(13) 0.0209(11) -0.0118(11) 0.0055(10) 0.0019(10)
O3 0.0427(13) 0.0250(12) 0.0243(12) -0.0113(10) -0.0055(10) 0.0032(9)
O4 0.0627(16) 0.0363(14) 0.0217(12) -0.0031(12) -0.0108(11) -0.0055(10)
N1 0.0409(15) 0.0272(15) 0.0179(13) -0.0076(12) -0.0023(11) 0.0023(11)
N2 0.0533(18) 0.0244(15) 0.0264(15) -0.0114(13) -0.0043(13) -0.0024(12)
N3 0.0299(14) 0.0263(15) 0.0319(15) 0.0024(11) 0.0000(12) 0.0012(11)
N4 0.0324(14) 0.0271(14) 0.0244(14) 0.0016(11) 0.0028(11) 0.0010(11)
C1 0.0306(16) 0.0229(16) 0.0197(15) -0.0035(13) 0.0005(13) 0.0026(12)
C2 0.0286(16) 0.0229(16) 0.0215(16) 0.0005(13) -0.0022(13) -0.0024(12)
C3 0.0350(17) 0.0259(17) 0.0268(17) 0.0014(14) -0.0045(14) -0.0039(14)
C4 0.049(2) 0.0291(18) 0.0247(17) -0.0116(16) 0.0025(15) 0.0013(14)
C5 0.0331(17) 0.0219(16) 0.0191(15) -0.0014(13) 0.0031(13) -0.0010(12)
C6 0.0365(18) 0.039(2) 0.0339(19) 0.0071(16) -0.0002(15) 0.0067(15)
C7 0.043(2) 0.051(2) 0.047(2) 0.0128(18) 0.0026(18) 0.0207(19)
C8 0.049(2) 0.033(2) 0.068(3) 0.0107(18) 0.010(2) 0.019(2)
C9 0.040(2) 0.028(2) 0.062(3) 0.0083(15) 0.0133(18) 0.0040(17)
C10 0.069(3) 0.030(2) 0.079(3) 0.016(2) 0.015(2) -0.006(2)
C11 0.077(3) 0.037(2) 0.071(3) 0.014(2) 0.013(3) -0.025(2)
C12 0.050(2) 0.039(2) 0.045(2) 0.0016(18) 0.0112(18) -0.0138(18)
C13 0.063(3) 0.068(3) 0.043(2) 0.007(2) 0.010(2) -0.023(2)
C14 0.054(2) 0.069(3) 0.029(2) 0.012(2) 0.0063(18) -0.0081(19)
C15 0.0372(18) 0.043(2) 0.0270(18) 0.0053(16) 0.0051(15) 0.0013(15)
C16 0.0294(17) 0.0257(17) 0.0348(19) 0.0005(13) 0.0067(14) -0.0027(14)
C17 0.0271(16) 0.0278(18) 0.041(2) 0.0021(13) 0.0089(15) 0.0027(15)
O5 0.133(3) 0.051(2) 0.070(2) 0.000(2) -0.027(2) 0.0100(16)

loop_
_atom_type_symbol
_atom_type_description
_atom_type_scat_dispersion_real
_atom_type_scat_dispersion_imag
_atom_type_scat_source
C C 0.0033 0.0016 'International Tables Vol C Tables 4.2.6.8 and 6.1.1.4'
H H 0.0000 0.0000 'International Tables Vol C Tables 4.2.6.8 and 6.1.1.4'
Gd Gd -0.1653 3.9035 'International Tables Vol C Tables 4.2.6.8 and 6.1.1.4'
N N 0.0061 0.0033 'International Tables Vol C Tables 4.2.6.8 and 6.1.1.4'
O O 0.0106 0.0060 'International Tables Vol C Tables 4.2.6.8 and 6.1.1.4'

loop_
_geom_angle_atom_site_label_1
_geom_angle_atom_site_label_2
_geom_angle_atom_site_label_3
_geom_angle_site_symmetry_1
_geom_angle_site_symmetry_3
_geom_angle
_geom_angle_publ_flag
O1 Gd1 O1 . 2_655 88.22(11) y
O1 Gd1 O3 . 2_655 82.54(8) y
O1 Gd1 O3 2_655 2_655 73.65(8) ?
O1 Gd1 O3 . . 73.65(8) y
O1 Gd1 O3 2_655 . 82.54(8) ?
O3 Gd1 O3 2_655 . 146.71(11) y
O1 Gd1 N3 . 2_655 148.84(8) y
O1 Gd1 N3 2_655 2_655 105.26(9) ?
O3 Gd1 N3 2_655 2_655 74.86(8) ?
O3 Gd1 N3 . 2_655 135.03(8) y
O1 Gd1 N3 . . 105.26(9) y
O1 Gd1 N3 2_655 . 148.84(8) ?
O3 Gd1 N3 2_655 . 135.03(8) ?
O3 Gd1 N3 . . 74.86(8) y
N3 Gd1 N3 2_655 . 77.63(12) ?
O1 Gd1 N4 . . 80.80(8) y
O1 Gd1 N4 2_655 . 147.64(8) ?
O3 Gd1 N4 2_655 . 74.79(8) ?
O3 Gd1 N4 . . 122.38(8) y
N3 Gd1 N4 2_655 . 72.83(8) ?
N3 Gd1 N4 . . 63.39(8) y
O1 Gd1 N4 . 2_655 147.64(8) y
O1 Gd1 N4 2_655 2_655 80.80(8) ?
O3 Gd1 N4 2_655 2_655 122.38(8) ?
O3 Gd1 N4 . 2_655 74.79(8) y
N3 Gd1 N4 2_655 2_655 63.39(8) ?
N3 Gd1 N4 . 2_655 72.83(8) y
N4 Gd1 N4 . 2_655 123.04(11) y
C5 O1 Gd1 . . 140.60(19) ?
C2 O3 Gd1 . . 132.05(19) ?
C2 N1 C3 . . 126.4(3) ?
C2 N1 H1 . . 116.8 ?
C3 N1 H1 . . 116.8 ?
C4 N2 C3 . . 120.6(3) ?
C4 N2 H2 . . 119.7 ?
C3 N2 H2 . . 119.7 ?
C6 N3 C17 . . 117.6(3) ?
C6 N3 Gd1 . . 123.3(2) ?
C17 N3 Gd1 . . 117.6(2) ?
C15 N4 C16 . . 117.7(3) ?
C15 N4 Gd1 . . 123.4(2) ?
C16 N4 Gd1 . . 117.1(2) ?
C4 C1 C2 . . 116.3(3) ?
C4 C1 C5 . . 120.5(3) ?
C2 C1 C5 . . 123.2(3) ?
O3 C2 N1 . . 117.1(3) ?
O3 C2 C1 . . 126.9(3) ?
N1 C2 C1 . . 116.0(3) ?
O4 C3 N2 . . 123.0(3) ?
O4 C3 N1 . . 122.0(3) ?
N2 C3 N1 . . 114.9(3) ?
N2 C4 C1 . . 125.5(3) ?
N2 C4 H4 . . 117.3 ?
C1 C4 H4 . . 117.3 ?
O2 C5 O1 . . 122.3(3) ?
O2 C5 C1 . . 119.0(3) ?
O1 C5 C1 . . 118.6(3) ?
N3 C6 C7 . . 123.7(3) ?
N3 C6 H6 . . 118.1 ?
C7 C6 H6 . . 118.1 ?
C8 C7 C6 . . 118.6(4) ?
C8 C7 H7 . . 120.7 ?
C6 C7 H7 . . 120.7 ?
C7 C8 C9 . . 120.2(4) ?
C7 C8 H8 . . 119.9 ?
C9 C8 H8 . . 119.9 ?
C8 C9 C17 . . 117.7(4) ?
C8 C9 C10 . . 123.7(4) ?
C17 C9 C10 . . 118.6(4) ?
C11 C10 C9 . . 121.9(4) ?
C11 C10 H10 . . 119.1 ?
C9 C10 H10 . . 119.1 ?
C10 C11 C12 . . 121.4(4) ?
C10 C11 H11 . . 119.3 ?
C12 C11 H11 . . 119.3 ?
C13 C12 C16 . . 116.9(3) ?
C13 C12 C11 . . 124.0(4) ?
C16 C12 C11 . . 119.1(4) ?
C14 C13 C12 . . 120.5(4) ?
C14 C13 H13 . . 119.7 ?
C12 C13 H13 . . 119.7 ?
C13 C14 C15 . . 118.7(4) ?
C13 C14 H14 . . 120.7 ?
C15 C14 H14 . . 120.7 ?
N4 C15 C14 . . 123.6(3) ?
N4 C15 H15 . . 118.2 ?
C14 C15 H15 . . 118.2 ?
N4 C16 C12 . . 122.5(3) ?
N4 C16 C17 . . 118.5(3) ?
C12 C16 C17 . . 119.0(3) ?
N3 C17 C9 . . 122.0(3) ?
N3 C17 C16 . . 118.0(3) ?
C9 C17 C16 . . 120.0(3) ?
H5A O5 H5B . . 113.1 ?

loop_
_geom_bond_atom_site_label_1
_geom_bond_atom_site_label_2
_geom_bond_site_symmetry_2
_geom_bond_distance
_geom_bond_publ_flag
Gd1 O1 . 2.288(2) y
Gd1 O1 2_655 2.288(2) ?
Gd1 O3 2_655 2.344(2) ?
Gd1 O3 . 2.344(2) y
Gd1 N3 2_655 2.586(3) ?
Gd1 N3 . 2.586(3) y
Gd1 N4 . 2.603(3) y
Gd1 N4 2_655 2.603(3) ?
O1 C5 . 1.282(3) ?
O2 C5 . 1.242(3) ?
O3 C2 . 1.256(3) ?
O4 C3 . 1.216(4) ?
N1 C2 . 1.369(4) ?
N1 C3 . 1.383(4) ?
N1 H1 . 0.86 ?
N2 C4 . 1.327(4) ?
N2 C3 . 1.367(4) ?
N2 H2 . 0.86 ?
N3 C6 . 1.322(4) ?
N3 C17 . 1.364(4) ?
N4 C15 . 1.323(4) ?
N4 C16 . 1.356(4) ?
C1 C4 . 1.369(4) ?
C1 C2 . 1.421(4) ?
C1 C5 . 1.485(4) ?
C4 H4 . 0.93 ?
C6 C7 . 1.399(5) ?
C6 H6 . 0.93 ?
C7 C8 . 1.358(6) ?
C7 H7 . 0.93 ?
C8 C9 . 1.389(5) ?
C8 H8 . 0.93 ?
C9 C17 . 1.414(4) ?
C9 C10 . 1.432(6) ?
C10 C11 . 1.329(6) ?
C10 H10 . 0.93 ?
C11 C12 . 1.435(6) ?
C11 H11 . 0.93 ?
C12 C13 . 1.396(5) ?
C12 C16 . 1.417(5) ?
C13 C14 . 1.355(5) ?
C13 H13 . 0.93 ?
C14 C15 . 1.399(5) ?
C14 H14 . 0.93 ?
C15 H15 . 0.93 ?
C16 C17 . 1.439(4) ?
O5 H5A . 0.85 ?
O5 H5B . 0.85 ?

loop_
_geom_hbond_atom_site_label_D
_geom_hbond_atom_site_label_H
_geom_hbond_atom_site_label_A
_geom_hbond_site_symmetry_A
_geom_hbond_distance_DH
_geom_hbond_distance_HA
_geom_hbond_distance_DA
_geom_hbond_angle_DHA
N1 H1 O2 6 0.86 2.04 2.898(3) 178
N1 H1 O1 6 0.86 2.60 3.160(4) 124
N2 H2 N2 7_545 0.86 1.81 2.669(5) 174
O5 H5A O4 7 0.85 2.14 2.970(4) 164
O5 H5B O2 1_565 0.85 2.14 2.985(4) 173

loop_
_geom_torsion_atom_site_label_1
_geom_torsion_atom_site_label_2
_geom_torsion_atom_site_label_3
_geom_torsion_atom_site_label_4
_geom_torsion_site_symmetry_1
_geom_torsion
O1 Gd1 O1 C5 2_655 -72.3(3)
O3 Gd1 O1 C5 2_655 -146.0(3)
O3 Gd1 O1 C5 . 10.5(3)
N3 Gd1 O1 C5 2_655 170.5(3)
N3 Gd1 O1 C5 . 79.2(3)
N4 Gd1 O1 C5 . 138.3(3)
N4 Gd1 O1 C5 2_655 -2.7(4)
O1 Gd1 O3 C2 . -23.0(3)
O1 Gd1 O3 C2 2_655 67.3(3)
O3 Gd1 O3 C2 2_655 23.1(3)
N3 Gd1 O3 C2 2_655 171.5(2)
N3 Gd1 O3 C2 . -134.3(3)
N4 Gd1 O3 C2 . -90.5(3)
N4 Gd1 O3 C2 2_655 149.8(3)
O1 Gd1 N3 C6 . -104.0(2)
O1 Gd1 N3 C6 2_655 8.9(3)
O3 Gd1 N3 C6 2_655 161.3(2)
O3 Gd1 N3 C6 . -36.1(2)
N3 Gd1 N3 C6 2_655 108.0(3)
N4 Gd1 N3 C6 . -175.2(3)
N4 Gd1 N3 C6 2_655 42.3(2)
O1 Gd1 N3 C17 . 90.3(2)
O1 Gd1 N3 C17 2_655 -156.8(2)
O3 Gd1 N3 C17 2_655 -4.4(3)
O3 Gd1 N3 C17 . 158.2(2)
N3 Gd1 N3 C17 2_655 -57.7(2)
N4 Gd1 N3 C17 . 19.1(2)
N4 Gd1 N3 C17 2_655 -123.4(2)
O1 Gd1 N4 C15 . 64.5(2)
O1 Gd1 N4 C15 2_655 -7.1(3)
O3 Gd1 N4 C15 2_655 -20.2(2)
O3 Gd1 N4 C15 . 128.4(2)
N3 Gd1 N4 C15 2_655 -98.7(3)
N3 Gd1 N4 C15 . 176.8(3)
N4 Gd1 N4 C15 2_655 -139.2(3)
O1 Gd1 N4 C16 . -131.1(2)
O1 Gd1 N4 C16 2_655 157.20(19)
O3 Gd1 N4 C16 2_655 144.2(2)
O3 Gd1 N4 C16 . -67.3(2)
N3 Gd1 N4 C16 2_655 65.6(2)
N3 Gd1 N4 C16 . -18.8(2)
N4 Gd1 N4 C16 2_655 25.13(19)
Gd1 O3 C2 N1 . -158.7(2)
Gd1 O3 C2 C1 . 22.2(5)
C3 N1 C2 O3 . 174.5(3)
C3 N1 C2 C1 . -6.2(5)
C4 C1 C2 O3 . -176.9(3)
C5 C1 C2 O3 . 2.5(5)
C4 C1 C2 N1 . 3.9(4)
C5 C1 C2 N1 . -176.7(3)
C4 N2 C3 O4 . -178.6(3)
C4 N2 C3 N1 . 0.8(5)
C2 N1 C3 O4 . -176.8(3)
C2 N1 C3 N2 . 3.9(5)
C3 N2 C4 C1 . -2.7(5)
C2 C1 C4 N2 . 0.2(5)
C5 C1 C4 N2 . -179.2(3)
Gd1 O1 C5 O2 . -176.9(2)
Gd1 O1 C5 C1 . 3.6(5)
C4 C1 C5 O2 . -15.4(5)
C2 C1 C5 O2 . 165.2(3)
C4 C1 C5 O1 . 164.1(3)
C2 C1 C5 O1 . -15.2(5)
C17 N3 C6 C7 . 2.5(5)
Gd1 N3 C6 C7 . -163.2(3)
N3 C6 C7 C8 . 0.3(6)
C6 C7 C8 C9 . -2.0(6)
C7 C8 C9 C17 . 0.9(5)
C7 C8 C9 C10 . -178.9(4)
C8 C9 C10 C11 . 177.3(4)
C17 C9 C10 C11 . -2.5(6)
C9 C10 C11 C12 . -0.4(7)
C10 C11 C12 C13 . -177.2(4)
C10 C11 C12 C16 . 2.5(6)
C16 C12 C13 C14 . -0.5(6)
C11 C12 C13 C14 . 179.1(4)
C12 C13 C14 C15 . 1.6(6)
C16 N4 C15 C14 . -2.3(5)
Gd1 N4 C15 C14 . 162.0(3)
C13 C14 C15 N4 . -0.2(6)
C15 N4 C16 C12 . 3.4(5)
Gd1 N4 C16 C12 . -161.8(3)
C15 N4 C16 C17 . -176.8(3)
Gd1 N4 C16 C17 . 18.0(3)
C13 C12 C16 N4 . -2.1(5)
C11 C12 C16 N4 . 178.2(3)
C13 C12 C16 C17 . 178.2(3)
C11 C12 C16 C17 . -1.5(5)
C6 N3 C17 C9 . -3.7(5)
Gd1 N3 C17 C9 . 162.9(2)
C6 N3 C17 C16 . 174.8(3)
Gd1 N3 C17 C16 . -18.6(4)
C8 C9 C17 N3 . 2.0(5)
C10 C9 C17 N3 . -178.1(3)
C8 C9 C17 C16 . -176.4(3)
C10 C9 C17 C16 . 3.4(5)
N4 C16 C17 N3 . 0.3(4)
C12 C16 C17 N3 . -179.9(3)
N4 C16 C17 C9 . 178.8(3)
C12 C16 C17 C9 . -1.4(5)
